data_2108830
loop_
_publ_author_name
'Tojiboev, Akmaljon G.'
'Elmuradov, Burkhon Zh.'
'Mouhib, Halima'
'Turgunov, Kambarali K.'
'Abdurazakov, Askar Sh.'
'Makhmadiyarova, Charos E.'
'Tashkhodjaev, Bakhodir'
'Mirzaev, Sirojiddin Z.'

_publ_section_title
;
 Structural insight from intermolecular interactions and energy framework
 analyses of 2-substituted
 6,7,8,9-tetrahydro-11<i>H</i>-pyrido[2,1-b]quinazolin-11-ones
;
_journal_coeditor_code BM5137SUP1
_journal_issue 3
_journal_name_full 'Acta Crystallographica Section B'
_journal_page_first
;
;
_journal_paper_doi 10.1107/S2052520621003498
_journal_volume 77
_journal_year 2021
_chemical_formula_moiety 'C12 H13 N3 O'
_chemical_formula_sum 'C12 H13 N3 O'
_chemical_formula_weight 215.25
_space_group_crystal_system monoclinic
_space_group_IT_number 14
_space_group_name_Hall '-P 2yn'
_space_group_name_H-M_alt 'P 1 21/n 1'
_atom_sites_solution_hydrogens mixed
_audit_creation_method SHELXL-2018/3
_audit_update_record
;
2021-04-22 # Formatted by IUCr publCIF

;
_cell_angle_alpha 90
_cell_angle_beta 99.863(3)
_cell_angle_gamma 90
_cell_formula_units_Z 4
_cell_length_a 9.6282(3)
_cell_length_b 9.5416(4)
_cell_length_c 11.6064(4)
_cell_measurement_reflns_used 1630
_cell_measurement_temperature 298(2)
_cell_measurement_theta_max 75.4705
_cell_measurement_theta_min 3.8626
_cell_volume 1050.50(7)
_computing_cell_refinement 'CrysAlis PRO (Oxford Diffraction, 2009)'
_computing_data_collection 'CrysAlis PRO (Oxford Diffraction, 2009)'
_computing_data_reduction 'CrysAlis PRO (Oxford Diffraction, 2009)'
_computing_molecular_graphics 'PLATON (Spek, 2020)'
_computing_publication_material 'publCIF (Westrip, 2010)'
_computing_structure_refinement 'SHELXL-2018/3 (Sheldrick, 2018)'
_computing_structure_solution 'SHELXS-97 (Sheldrick, 1997)'
_diffrn_ambient_temperature 298(2)
_diffrn_detector_area_resol_mean 10.2576
_diffrn_measured_fraction_theta_full 0.999
_diffrn_measured_fraction_theta_max 0.976
_diffrn_measurement_device_type 'Xcalibur, Ruby'
_diffrn_measurement_method '\w scans'
_diffrn_radiation_monochromator graphite
_diffrn_radiation_source 'Enhance (Cu) X-ray Source'
_diffrn_radiation_type CuK\a
_diffrn_radiation_wavelength 1.54184
_diffrn_reflns_av_R_equivalents 0.0264
_diffrn_reflns_av_unetI/netI 0.0321
_diffrn_reflns_Laue_measured_fraction_full 0.999
_diffrn_reflns_Laue_measured_fraction_max 0.976
_diffrn_reflns_limit_h_max 9
_diffrn_reflns_limit_h_min -11
_diffrn_reflns_limit_k_max 10
_diffrn_reflns_limit_k_min -11
_diffrn_reflns_limit_l_max 14
_diffrn_reflns_limit_l_min -13
_diffrn_reflns_number 4385
_diffrn_reflns_point_group_measured_fraction_full 0.999
_diffrn_reflns_point_group_measured_fraction_max 0.976
_diffrn_reflns_theta_full 67.684
_diffrn_reflns_theta_max 75.611
_diffrn_reflns_theta_min 5.526
_exptl_absorpt_coefficient_mu 0.727
_exptl_absorpt_correction_T_max 1.00000
_exptl_absorpt_correction_T_min 0.88117
_exptl_absorpt_correction_type multi-scan
_exptl_absorpt_process_details
;
CrysAlisPro, Oxford Diffraction, 2009
;
_exptl_crystal_colour colourless
_exptl_crystal_density_diffrn 1.361
_exptl_crystal_description rod
_exptl_crystal_F_000 456
_exptl_crystal_size_max 0.200
_exptl_crystal_size_mid 0.200
_exptl_crystal_size_min 0.200
_refine_diff_density_max 0.380
_refine_diff_density_min -0.198
_refine_diff_density_rms 0.042
_refine_ls_extinction_method none
_refine_ls_goodness_of_fit_ref 1.078
_refine_ls_hydrogen_treatment mixed
_refine_ls_matrix_type full
_refine_ls_number_parameters 152
_refine_ls_number_reflns 2124
_refine_ls_number_restraints 0
_refine_ls_restrained_S_all 1.078
_refine_ls_R_factor_all 0.0816
_refine_ls_R_factor_gt 0.0562
_refine_ls_shift/su_max 0.000
_refine_ls_shift/su_mean 0.000
_refine_ls_structure_factor_coef Fsqd
_refine_ls_weighting_details 'w=1/[\s^2^(Fo^2^)+(0.0917P)^2^+0.1430P] where P=(Fo^2^+2Fc^2^)/3'
_refine_ls_weighting_scheme calc
_refine_ls_wR_factor_gt 0.1563
_refine_ls_wR_factor_ref 0.1725
_reflns_Friedel_coverage 0.000
_reflns_number_gt 1439
_reflns_number_total 2124
_reflns_threshold_expression 'I > 2\s(I)'
_cod_data_source_file bm5137sup1.cif
_cod_data_source_block 2
_cod_original_sg_symbol_H-M 'P 21/n'
_cod_database_code 2108830
_publcif_datablock.id {d6dfd47f-3da3-4dd9-92b7-de267ce58d56}

_shelx_shelxl_version_number 2018/3
_shelx_space_group_comment
;
The symmetry employed for this shelxl refinement is uniquely defined
by the following loop, which should always be used as a source of
symmetry information in preference to the above space-group names.
They are only intended as comments.
;
_shelx_estimated_absorpt_t_min 0.868
_shelx_estimated_absorpt_t_max 0.868

loop_
_space_group_symop_operation_xyz
'x, y, z'
'-x+1/2, y+1/2, -z+1/2'
'-x, -y, -z'
'x-1/2, -y-1/2, z-1/2'

loop_
_atom_site_label
_atom_site_type_symbol
_atom_site_fract_x
_atom_site_fract_y
_atom_site_fract_z
_atom_site_U_iso_or_equiv
_atom_site_adp_type
_atom_site_occupancy
_atom_site_site_symmetry_order
_atom_site_calc_flag
_atom_site_refinement_flags_posn
_atom_site_refinement_flags_adp
_atom_site_refinement_flags_occupancy
_atom_site_disorder_assembly
_atom_site_disorder_group
O O 0.56471(18) 0.1894(2) 0.45187(15) 0.0694(6) Uani 1 1 d . . . . .
N' N 0.0906(2) 0.3549(3) 0.5509(2) 0.0620(6) Uani 1 1 d . . . . .
H1A' H 0.037(3) 0.403(3) 0.597(3) 0.077(9) Uiso 1 1 d . . . . .
H1B' H 0.097(4) 0.393(4) 0.471(4) 0.115 Uiso 1 1 d . U . . .
C1 C 0.3202(2) 0.2522(2) 0.54959(17) 0.0475(5) Uani 1 1 d . . . . .
H1 H 0.315603 0.276579 0.471443 0.057 Uiso 1 1 calc R U . . .
C2 C 0.2111(2) 0.2883(2) 0.60774(19) 0.0475(5) Uani 1 1 d . . . . .
C3 C 0.2217(2) 0.2515(3) 0.72608(19) 0.0522(6) Uani 1 1 d . . . . .
H3 H 0.150765 0.277993 0.766783 0.063 Uiso 1 1 calc R U . . .
C4 C 0.3342(2) 0.1776(3) 0.78212(19) 0.0525(6) Uani 1 1 d . . . . .
H4 H 0.337699 0.152424 0.859966 0.063 Uiso 1 1 calc R U . . .
C4A C 0.4454(2) 0.1388(2) 0.72413(18) 0.0446(5) Uani 1 1 d . . . . .
N5 N 0.55998(17) 0.0647(2) 0.78495(16) 0.0495(5) Uani 1 1 d . . . . .
C5A C 0.6664(2) 0.0421(2) 0.7317(2) 0.0469(5) Uani 1 1 d . . . . .
C6 C 0.7900(2) -0.0381(3) 0.7958(2) 0.0596(6) Uani 1 1 d . . . . .
H6A H 0.778191 -0.136667 0.776212 0.071 Uiso 1 1 calc R U . . .
H6B H 0.792178 -0.028570 0.879309 0.071 Uiso 1 1 calc R U . . .
C7 C 0.9294(2) 0.0125(3) 0.7662(2) 0.0619(7) Uani 1 1 d . . . . .
H7A H 0.945205 0.109713 0.789179 0.074 Uiso 1 1 calc R U . . .
H7B H 1.006434 -0.043182 0.807489 0.074 Uiso 1 1 calc R U . . .
C8 C 0.9218(2) -0.0025(3) 0.6360(3) 0.0674(7) Uani 1 1 d . . . . .
H8A H 1.010449 0.027690 0.615188 0.081 Uiso 1 1 calc R U . . .
H8B H 0.908424 -0.100502 0.614754 0.081 Uiso 1 1 calc R U . . .
C9 C 0.8036(2) 0.0821(3) 0.5678(2) 0.0582(6) Uani 1 1 d . . . . .
H9A H 0.836517 0.177325 0.560826 0.070 Uiso 1 1 calc R U . . .
H9B H 0.780856 0.043574 0.489540 0.070 Uiso 1 1 calc R U . . .
N10 N 0.67213(17) 0.08683(19) 0.61957(16) 0.0472(5) Uani 1 1 d . . . . .
C11 C 0.5587(2) 0.1536(2) 0.55063(19) 0.0481(5) Uani 1 1 d . . . . .
C11A C 0.4374(2) 0.1791(2) 0.60824(17) 0.0429(5) Uani 1 1 d . . . . .

loop_
_atom_site_aniso_label
_atom_site_aniso_U_11
_atom_site_aniso_U_22
_atom_site_aniso_U_33
_atom_site_aniso_U_23
_atom_site_aniso_U_13
_atom_site_aniso_U_12
O 0.0717(11) 0.0925(14) 0.0493(9) 0.0157(9) 0.0251(8) 0.0214(10)
N' 0.0526(11) 0.0819(16) 0.0495(11) -0.0031(11) 0.0031(9) 0.0195(11)
C1 0.0518(12) 0.0556(13) 0.0338(10) -0.0003(9) 0.0035(8) 0.0024(11)
C2 0.0415(10) 0.0528(13) 0.0464(11) -0.0083(10) 0.0028(9) 0.0000(10)
C3 0.0430(11) 0.0683(16) 0.0461(12) -0.0045(11) 0.0101(9) 0.0027(11)
C4 0.0480(11) 0.0713(16) 0.0388(11) 0.0037(11) 0.0090(9) -0.0001(11)
C4A 0.0421(10) 0.0501(12) 0.0406(11) 0.0022(9) 0.0042(8) -0.0016(9)
N5 0.0407(9) 0.0599(12) 0.0469(10) 0.0063(9) 0.0046(8) 0.0006(8)
C5A 0.0450(11) 0.0452(12) 0.0483(12) 0.0026(10) 0.0015(9) -0.0007(10)
C6 0.0522(13) 0.0580(15) 0.0658(16) 0.0081(12) 0.0024(11) 0.0084(11)
C7 0.0465(12) 0.0640(15) 0.0720(17) 0.0000(13) 0.0006(11) 0.0043(12)
C8 0.0482(13) 0.0771(18) 0.0766(18) -0.0082(15) 0.0099(12) 0.0041(13)
C9 0.0510(12) 0.0662(15) 0.0608(15) 0.0003(12) 0.0196(11) 0.0033(12)
N10 0.0422(9) 0.0493(10) 0.0509(10) 0.0000(8) 0.0099(8) 0.0041(8)
C11 0.0530(12) 0.0523(13) 0.0389(11) 0.0018(9) 0.0077(9) 0.0020(10)
C11A 0.0427(10) 0.0452(11) 0.0401(11) -0.0033(9) 0.0052(8) -0.0015(9)

loop_
_atom_type_symbol
_atom_type_description
_atom_type_scat_dispersion_real
_atom_type_scat_dispersion_imag
_atom_type_scat_source
C C 0.0181 0.0091 'International Tables Vol C Tables 4.2.6.8 and 6.1.1.4'
H H 0.0000 0.0000 'International Tables Vol C Tables 4.2.6.8 and 6.1.1.4'
N N 0.0311 0.0180 'International Tables Vol C Tables 4.2.6.8 and 6.1.1.4'
O O 0.0492 0.0322 'International Tables Vol C Tables 4.2.6.8 and 6.1.1.4'

loop_
_geom_angle_atom_site_label_1
_geom_angle_atom_site_label_2
_geom_angle_atom_site_label_3
_geom_angle
_geom_angle_site_symmetry_1
_geom_angle_site_symmetry_3
_geom_angle_publ_flag
C2 C1 C11A 120.12(19) . . ?
C1 C2 N' 121.7(2) . . ?
C1 C2 C3 118.68(19) . . ?
N' C2 C3 119.6(2) . . ?
C4 C3 C2 121.1(2) . . ?
C3 C4 C4A 121.0(2) . . ?
C11A C4A N5 122.55(19) . . ?
C11A C4A C4 118.00(19) . . ?
N5 C4A C4 119.44(19) . . ?
C5A N5 C4A 117.51(18) . . ?
N5 C5A N10 123.95(19) . . ?
N5 C5A C6 118.1(2) . . ?
N10 C5A C6 118.0(2) . . ?
C5A C6 C7 112.4(2) . . ?
C8 C7 C6 107.7(2) . . ?
C9 C8 C7 112.2(2) . . ?
N10 C9 C8 114.9(2) . . ?
C5A N10 C11 121.96(18) . . ?
C5A N10 C9 122.97(18) . . ?
C11 N10 C9 114.74(18) . . ?
O C11 N10 121.0(2) . . ?
O C11 C11A 124.0(2) . . ?
N10 C11 C11A 115.02(18) . . ?
C4A C11A C1 121.04(19) . . ?
C4A C11A C11 118.73(19) . . ?
C1 C11A C11 120.07(19) . . ?

loop_
_geom_bond_atom_site_label_1
_geom_bond_atom_site_label_2
_geom_bond_distance
_geom_bond_site_symmetry_2
_geom_bond_publ_flag
O C11 1.207(3) . ?
N' C2 1.387(3) . ?
C1 C2 1.386(3) . ?
C1 C11A 1.399(3) . ?
C2 C3 1.404(3) . ?
C3 C4 1.360(3) . ?
C4 C4A 1.408(3) . ?
C4A C11A 1.388(3) . ?
C4A N5 1.396(3) . ?
N5 C5A 1.302(3) . ?
C5A N10 1.380(3) . ?
C5A C6 1.500(3) . ?
C6 C7 1.520(3) . ?
C7 C8 1.507(4) . ?
C8 C9 1.505(4) . ?
C9 N10 1.491(3) . ?
N10 C11 1.392(3) . ?
C11 C11A 1.463(3) . ?

loop_
_geom_hbond_atom_site_label_D
_geom_hbond_atom_site_label_H
_geom_hbond_atom_site_label_A
_geom_hbond_distance_DH
_geom_hbond_distance_HA
_geom_hbond_distance_DA
_geom_hbond_angle_DHA
_geom_hbond_site_symmetry_A
_geom_hbond_publ_flag
N' H1A' N5 0.93(3) 2.36(3) 3.268(3) 167(3) 2_556 yes
N' H1B' N5 1.00(4) 2.17(4) 3.146(3) 164(3) 4_565 yes
C3 H3 O 0.93 2.45 3.291(3) 150.2 4_566 yes

loop_
_geom_torsion_atom_site_label_1
_geom_torsion_atom_site_label_2
_geom_torsion_atom_site_label_3
_geom_torsion_atom_site_label_4
_geom_torsion
_geom_torsion_site_symmetry_1
_geom_torsion_site_symmetry_2
_geom_torsion_site_symmetry_3
_geom_torsion_site_symmetry_4
_geom_torsion_publ_flag
C11A C1 C2 N' -177.0(2) . . . . ?
C11A C1 C2 C3 0.7(3) . . . . ?
C1 C2 C3 C4 -2.3(4) . . . . ?
N' C2 C3 C4 175.5(2) . . . . ?
C2 C3 C4 C4A 1.6(4) . . . . ?
C3 C4 C4A C11A 0.5(3) . . . . ?
C3 C4 C4A N5 179.1(2) . . . . ?
C11A C4A N5 C5A 4.8(3) . . . . ?
C4 C4A N5 C5A -173.7(2) . . . . ?
C4A N5 C5A N10 -0.1(3) . . . . ?
C4A N5 C5A C6 -179.7(2) . . . . ?
N5 C5A C6 C7 -145.6(2) . . . . ?
N10 C5A C6 C7 34.8(3) . . . . ?
C5A C6 C7 C8 -58.3(3) . . . . ?
C6 C7 C8 C9 59.8(3) . . . . ?
C7 C8 C9 N10 -37.3(3) . . . . ?
N5 C5A N10 C11 -4.0(3) . . . . ?
C6 C5A N10 C11 175.6(2) . . . . ?
N5 C5A N10 C9 169.0(2) . . . . ?
C6 C5A N10 C9 -11.4(3) . . . . ?
C8 C9 N10 C5A 12.5(3) . . . . ?
C8 C9 N10 C11 -174.0(2) . . . . ?
C5A N10 C11 O -178.5(2) . . . . ?
C9 N10 C11 O 7.9(3) . . . . ?
C5A N10 C11 C11A 3.2(3) . . . . ?
C9 N10 C11 C11A -170.37(19) . . . . ?
N5 C4A C11A C1 179.4(2) . . . . ?
C4 C4A C11A C1 -2.1(3) . . . . ?
N5 C4A C11A C11 -5.3(3) . . . . ?
C4 C4A C11A C11 173.2(2) . . . . ?
C2 C1 C11A C4A 1.4(3) . . . . ?
C2 C1 C11A C11 -173.8(2) . . . . ?
O C11 C11A C4A -177.0(2) . . . . ?
N10 C11 C11A C4A 1.2(3) . . . . ?
O C11 C11A C1 -1.7(4) . . . . ?
N10 C11 C11A C1 176.57(19) . . . . ?

_cod_database_fobs_code 2108830
